data_1507289
loop_
_publ_author_name
'Ma, Shengming'
'Yu, Zhanqian'

_publ_section_title
;
 Efficient synthesis of bibutenolide derivatives through oxidative dimeric
 cyclization-coupling reaction of 2,3-allenoic acids.
;
_journal_issue 9
_journal_name_full 'Organic letters'
_journal_page_first 1507
_journal_page_last 1510
_journal_paper_doi 10.1021/ol0342812
_journal_volume 5
_journal_year 2003
_chemical_formula_sum 'C26 H26 O4'
_chemical_formula_weight 402.47
_chemical_name_systematic
; 
 ? 
;
_space_group_IT_number 9
_symmetry_cell_setting monoclinic
_symmetry_space_group_name_Hall 'C -2yc'
_symmetry_space_group_name_H-M 'C 1 c 1'
_atom_sites_solution_hydrogens geom
_atom_sites_solution_primary direct
_atom_sites_solution_secondary difmap
_audit_creation_method SHELXL-97
_cell_angle_alpha 90.00
_cell_angle_beta 96.671(2)
_cell_angle_gamma 90.00
_cell_formula_units_Z 4
_cell_length_a 12.2918(14)
_cell_length_b 14.5009(17)
_cell_length_c 12.6441(15)
_cell_measurement_reflns_used 1542
_cell_measurement_temperature 293(2)
_cell_measurement_theta_max 41.450
_cell_measurement_theta_min 5.199
_cell_volume 2238.5(5)
_computing_cell_refinement 'Bruker SMART'
_computing_data_collection 'Bruker SMART'
_computing_data_reduction 'Bruker SHELXTL'
_computing_molecular_graphics 'Bruker SHELXTL'
_computing_publication_material 'Bruker SHELXTL'
_computing_structure_refinement 'SHELXL-97 (Sheldrick, 1997)'
_computing_structure_solution 'SHELXS-97 (Sheldrick, 1990)'
_diffrn_ambient_temperature 293(2)
_diffrn_measured_fraction_theta_full 0.994
_diffrn_measured_fraction_theta_max 0.994
_diffrn_measurement_device_type 'CCD area detector'
_diffrn_measurement_method 'phi and omega scans'
_diffrn_radiation_monochromator graphite
_diffrn_radiation_source 'fine-focus sealed tube'
_diffrn_radiation_type MoK\a
_diffrn_radiation_wavelength 0.71073
_diffrn_reflns_av_R_equivalents 0.0554
_diffrn_reflns_av_sigmaI/netI 0.0590
_diffrn_reflns_limit_h_max 14
_diffrn_reflns_limit_h_min -14
_diffrn_reflns_limit_k_max 17
_diffrn_reflns_limit_k_min -16
_diffrn_reflns_limit_l_max 15
_diffrn_reflns_limit_l_min -14
_diffrn_reflns_number 5798
_diffrn_reflns_theta_full 25.49
_diffrn_reflns_theta_max 25.49
_diffrn_reflns_theta_min 2.18
_exptl_absorpt_coefficient_mu 0.080
_exptl_absorpt_correction_T_max 1.0000
_exptl_absorpt_correction_T_min -0.0195
_exptl_absorpt_correction_type sadabs
_exptl_crystal_density_diffrn 1.194
_exptl_crystal_density_method 'not measured'
_exptl_crystal_F_000 856
_refine_diff_density_max 0.352
_refine_diff_density_min -0.278
_refine_diff_density_rms 0.051
_refine_ls_abs_structure_details 'Flack H D (1983), Acta Cryst. A39, 876-881'
_refine_ls_abs_structure_Flack -1(2)
_refine_ls_extinction_method none
_refine_ls_goodness_of_fit_ref 1.066
_refine_ls_hydrogen_treatment mixed
_refine_ls_matrix_type full
_refine_ls_number_parameters 281
_refine_ls_number_reflns 3431
_refine_ls_number_restraints 5
_refine_ls_restrained_S_all 1.076
_refine_ls_R_factor_all 0.0924
_refine_ls_R_factor_gt 0.0658
_refine_ls_shift/su_max 0.983
_refine_ls_shift/su_mean 0.042
_refine_ls_structure_factor_coef Fsqd
_refine_ls_weighting_details 'calc w=1/[\s^2^(Fo^2^)+(0.1213P)^2^+0.0000P] where P=(Fo^2^+2Fc^2^)/3'
_refine_ls_weighting_scheme calc
_refine_ls_wR_factor_gt 0.1761
_refine_ls_wR_factor_ref 0.2129
_reflns_number_gt 2299
_reflns_number_total 3431
_reflns_threshold_expression >2sigma(I)
_cod_data_source_file ol0342812si20030218_091533.cif
_cod_data_source_block cd22120
_cod_depositor_comments
;
The following automatic conversions were performed:

'_symmetry_cell_setting' value 'Monoclinic' changed to 'monoclinic'
according to /home/saulius/struct/CIF-dictionaries/cif_core.dic
dictionary named 'cif_core.dic' version 2.4.1 from 2010-06-29.

Automatic conversion script
Id: cif_fix_values 1715 2011-07-08 13:25:40Z adriana 
;
_cod_original_sg_symbol_H-M Cc
_cod_database_code 1507289

loop_
_symmetry_equiv_pos_as_xyz
'x, y, z'
'x, -y, z+1/2'
'x+1/2, y+1/2, z'
'x+1/2, -y+1/2, z+1/2'

loop_
_atom_site_label
_atom_site_type_symbol
_atom_site_fract_x
_atom_site_fract_y
_atom_site_fract_z
_atom_site_U_iso_or_equiv
_atom_site_adp_type
_atom_site_occupancy
_atom_site_symmetry_multiplicity
_atom_site_calc_flag
_atom_site_refinement_flags
O1 O 1.0064(4) 0.4025(3) -0.0203(4) 0.1097(16) Uani 1 1 d .
O2 O 0.9031(3) 0.2774(3) -0.0512(3) 0.0758(10) Uani 1 1 d .
O3 O 0.8913(3) 0.0414(3) 0.4347(4) 0.0946(14) Uani 1 1 d .
O4 O 0.9695(3) 0.0020(2) 0.2903(3) 0.0752(11) Uani 1 1 d .
C1 C 0.9153(4) 0.0611(4) 0.3496(5) 0.0716(15) Uani 1 1 d .
C2 C 0.8956(4) 0.1469(3) 0.2877(4) 0.0579(12) Uani 1 1 d .
C3 C 0.9415(4) 0.1402(3) 0.1986(4) 0.0523(11) Uani 1 1 d .
C4 C 0.9924(4) 0.0453(3) 0.1929(4) 0.0606(12) Uani 1 1 d D
C5 C 1.1140(4) 0.0438(3) 0.1845(4) 0.0581(12) Uani 1 1 d .
C6 C 1.1502(4) 0.0343(4) 0.0857(5) 0.0711(14) Uani 1 1 d .
H6 H 1.1003 0.0282 0.0249 0.085 Uiso 1 1 calc R
C7 C 1.2614(5) 0.0339(4) 0.0781(6) 0.0825(17) Uani 1 1 d .
H7 H 1.2850 0.0288 0.0111 0.099 Uiso 1 1 calc R
C8 C 1.3347(5) 0.0405(4) 0.1611(6) 0.0885(19) Uani 1 1 d .
H8 H 1.4089 0.0364 0.1536 0.106 Uiso 1 1 calc R
C9 C 1.3000(5) 0.0538(5) 0.2618(6) 0.093(2) Uani 1 1 d .
H9 H 1.3512 0.0620 0.3212 0.112 Uiso 1 1 calc R
C10 C 1.1892(5) 0.0547(4) 0.2721(5) 0.0797(16) Uani 1 1 d .
H10 H 1.1658 0.0628 0.3388 0.096 Uiso 1 1 calc R
C11 C 0.8279(4) 0.2248(4) 0.3257(5) 0.0733(15) Uani 1 1 d .
H11A H 0.8522 0.2369 0.4002 0.088 Uiso 1 1 calc R
H11B H 0.8404 0.2801 0.2858 0.088 Uiso 1 1 calc R
C12 C 0.7063(5) 0.2041(4) 0.3135(5) 0.0793(16) Uani 1 1 d .
H12A H 0.6919 0.1528 0.3591 0.095 Uiso 1 1 calc R
H12B H 0.6822 0.1870 0.2404 0.095 Uiso 1 1 calc R
C13 C 0.6439(7) 0.2884(6) 0.3435(8) 0.118(3) Uani 1 1 d .
H13A H 0.6697 0.3064 0.4151 0.176 Uiso 1 1 calc R
H13B H 0.5672 0.2742 0.3387 0.176 Uiso 1 1 calc R
H13C H 0.6551 0.3381 0.2957 0.176 Uiso 1 1 calc R
C14 C 0.9739(5) 0.3314(4) 0.0101(5) 0.0787(16) Uani 1 1 d .
C15 C 1.0013(4) 0.2860(3) 0.1154(4) 0.0624(13) Uani 1 1 d .
C16 C 0.9452(4) 0.2087(3) 0.1148(4) 0.0546(12) Uani 1 1 d .
C17 C 0.8756(4) 0.1971(4) 0.0075(4) 0.0645(13) Uani 1 1 d D
C18 C 0.7546(5) 0.1971(3) 0.0150(4) 0.0640(13) Uani 1 1 d .
C19 C 0.6953(5) 0.1150(4) 0.0069(5) 0.0792(16) Uani 1 1 d .
H19 H 0.7294 0.0601 -0.0081 0.095 Uiso 1 1 calc R
C20 C 0.5859(6) 0.1159(4) 0.0214(5) 0.0892(19) Uani 1 1 d .
H20 H 0.5478 0.0604 0.0180 0.107 Uiso 1 1 calc R
C21 C 0.5328(5) 0.1926(5) 0.0400(6) 0.095(2) Uani 1 1 d .
H21 H 0.4590 0.1910 0.0496 0.114 Uiso 1 1 calc R
C22 C 0.5913(5) 0.2770(5) 0.0451(6) 0.095(2) Uani 1 1 d .
H22 H 0.5556 0.3321 0.0562 0.114 Uiso 1 1 calc R
C23 C 0.7002(4) 0.2769(4) 0.0336(5) 0.0708(15) Uani 1 1 d .
H23 H 0.7385 0.3324 0.0386 0.085 Uiso 1 1 calc R
C24 C 1.0780(6) 0.3273(5) 0.2007(7) 0.106(2) Uani 1 1 d .
H24A H 1.0797 0.2899 0.2644 0.128 Uiso 1 1 calc R
H24B H 1.0524 0.3883 0.2171 0.128 Uiso 1 1 calc R
C25 C 1.1943(15) 0.334(2) 0.1679(13) 0.306(15) Uani 1 1 d D
H25A H 1.1980 0.2799 0.1241 0.367 Uiso 1 1 calc R
H25B H 1.1867 0.3853 0.1177 0.367 Uiso 1 1 calc R
C26 C 1.3096(18) 0.345(2) 0.216(3) 0.42(3) Uani 1 1 d D
H26A H 1.3123 0.3484 0.2917 0.633 Uiso 1 1 calc R
H26B H 1.3401 0.3998 0.1891 0.633 Uiso 1 1 calc R
H26C H 1.3512 0.2922 0.1970 0.633 Uiso 1 1 calc R
H4 H 0.953(3) 0.021(3) 0.125(2) 0.049(12) Uiso 1 1 d D
H17 H 0.895(3) 0.142(2) -0.034(3) 0.042(10) Uiso 1 1 d D

loop_
_atom_site_aniso_label
_atom_site_aniso_U_11
_atom_site_aniso_U_22
_atom_site_aniso_U_33
_atom_site_aniso_U_23
_atom_site_aniso_U_13
_atom_site_aniso_U_12
O1 0.108(3) 0.079(3) 0.146(4) 0.059(3) 0.029(3) -0.010(2)
O2 0.090(3) 0.073(2) 0.065(2) 0.0267(19) 0.013(2) -0.004(2)
O3 0.079(2) 0.121(3) 0.087(3) 0.054(3) 0.020(2) 0.002(2)
O4 0.073(2) 0.059(2) 0.096(3) 0.032(2) 0.019(2) 0.0037(17)
C1 0.053(3) 0.073(3) 0.090(4) 0.030(3) 0.015(3) -0.001(3)
C2 0.056(3) 0.065(3) 0.052(3) 0.007(2) 0.005(2) -0.001(2)
C3 0.049(2) 0.053(2) 0.053(3) 0.009(2) -0.001(2) -0.0026(19)
C4 0.062(3) 0.053(3) 0.066(3) 0.003(2) 0.006(3) -0.003(2)
C5 0.062(3) 0.041(2) 0.071(3) 0.003(2) 0.007(3) -0.003(2)
C6 0.067(3) 0.061(3) 0.085(4) -0.012(3) 0.009(3) -0.007(2)
C7 0.076(4) 0.080(4) 0.095(5) -0.009(3) 0.025(4) 0.005(3)
C8 0.058(3) 0.084(4) 0.125(6) 0.012(4) 0.018(4) -0.003(3)
C9 0.068(4) 0.129(6) 0.081(4) -0.002(4) 0.003(3) -0.008(3)
C10 0.067(3) 0.094(4) 0.075(4) 0.003(3) -0.002(3) -0.001(3)
C11 0.067(3) 0.070(3) 0.083(4) -0.005(3) 0.014(3) 0.000(2)
C12 0.067(3) 0.086(4) 0.088(4) 0.018(3) 0.023(3) 0.018(3)
C13 0.122(6) 0.110(6) 0.130(7) -0.010(4) 0.053(5) 0.021(4)
C14 0.071(3) 0.067(4) 0.103(5) 0.028(3) 0.029(3) 0.000(3)
C15 0.054(3) 0.056(3) 0.076(3) 0.016(2) 0.003(2) -0.002(2)
C16 0.051(2) 0.049(3) 0.066(3) 0.010(2) 0.013(2) 0.005(2)
C17 0.076(3) 0.059(3) 0.060(3) 0.003(2) 0.016(3) -0.001(2)
C18 0.081(3) 0.051(3) 0.059(3) 0.004(2) 0.006(3) -0.003(2)
C19 0.097(5) 0.052(3) 0.089(4) -0.005(3) 0.015(3) -0.014(3)
C20 0.099(5) 0.069(4) 0.096(5) 0.008(3) -0.004(4) -0.029(4)
C21 0.057(3) 0.099(5) 0.125(6) 0.020(4) -0.008(3) -0.006(3)
C22 0.086(4) 0.073(4) 0.127(6) 0.026(3) 0.009(4) 0.016(3)
C23 0.067(3) 0.055(3) 0.089(4) 0.015(3) 0.004(3) 0.003(3)
C24 0.088(4) 0.078(4) 0.145(7) 0.030(4) -0.018(4) -0.032(3)
C25 0.174(12) 0.51(3) 0.211(15) 0.225(19) -0.084(11) -0.193(18)
C26 0.39(4) 0.43(4) 0.48(5) 0.25(4) 0.19(4) 0.21(4)

loop_
_atom_type_symbol
_atom_type_description
_atom_type_scat_dispersion_real
_atom_type_scat_dispersion_imag
_atom_type_scat_source
C C 0.0033 0.0016 'International Tables Vol C Tables 4.2.6.8 and 6.1.1.4'
H H 0.0000 0.0000 'International Tables Vol C Tables 4.2.6.8 and 6.1.1.4'
O O 0.0106 0.0060 'International Tables Vol C Tables 4.2.6.8 and 6.1.1.4'

loop_
_geom_angle_atom_site_label_1
_geom_angle_atom_site_label_2
_geom_angle_atom_site_label_3
_geom_angle
C14 O2 C17 110.3(4)
C1 O4 C4 110.7(4)
O3 C1 O4 122.6(5)
O3 C1 C2 130.0(6)
O4 C1 C2 107.4(5)
C3 C2 C1 109.3(4)
C3 C2 C11 129.2(4)
C1 C2 C11 121.5(5)
C2 C3 C16 128.5(4)
C2 C3 C4 109.1(4)
C16 C3 C4 122.4(4)
O4 C4 C5 110.3(4)
O4 C4 C3 103.4(4)
C5 C4 C3 115.7(4)
O4 C4 H4 117(2)
C5 C4 H4 109(2)
C3 C4 H4 102(3)
C10 C5 C6 119.1(5)
C10 C5 C4 121.5(5)
C6 C5 C4 119.4(5)
C5 C6 C7 119.2(6)
C5 C6 H6 120.4
C7 C6 H6 120.4
C8 C7 C6 122.8(6)
C8 C7 H7 118.6
C6 C7 H7 118.6
C7 C8 C9 119.0(5)
C7 C8 H8 120.5
C9 C8 H8 120.5
C10 C9 C8 119.6(6)
C10 C9 H9 120.2
C8 C9 H9 120.2
C5 C10 C9 120.2(6)
C5 C10 H10 119.9
C9 C10 H10 119.9
C12 C11 C2 113.1(4)
C12 C11 H11A 109.0
C2 C11 H11A 109.0
C12 C11 H11B 108.9
C2 C11 H11B 108.9
H11A C11 H11B 107.8
C11 C12 C13 109.7(6)
C11 C12 H12A 109.7
C13 C12 H12A 109.7
C11 C12 H12B 109.7
C13 C12 H12B 109.7
H12A C12 H12B 108.2
C12 C13 H13A 109.5
C12 C13 H13B 109.4
H13A C13 H13B 109.5
C12 C13 H13C 109.5
H13A C13 H13C 109.5
H13B C13 H13C 109.5
O1 C14 O2 122.6(6)
O1 C14 C15 128.7(6)
O2 C14 C15 108.8(4)
C16 C15 C24 129.8(5)
C16 C15 C14 108.0(5)
C24 C15 C14 122.2(5)
C15 C16 C3 129.6(5)
C15 C16 C17 109.8(4)
C3 C16 C17 120.6(4)
O2 C17 C18 109.0(4)
O2 C17 C16 103.2(4)
C18 C17 C16 113.7(4)
O2 C17 H17 107(2)
C18 C17 H17 109(2)
C16 C17 H17 114(2)
C23 C18 C19 118.2(5)
C23 C18 C17 121.1(5)
C19 C18 C17 120.6(5)
C20 C19 C18 119.5(5)
C20 C19 H19 120.3
C18 C19 H19 120.2
C21 C20 C19 122.6(6)
C21 C20 H20 118.7
C19 C20 H20 118.7
C20 C21 C22 118.4(6)
C20 C21 H21 120.8
C22 C21 H21 120.8
C23 C22 C21 119.5(6)
C23 C22 H22 120.2
C21 C22 H22 120.2
C22 C23 C18 121.6(5)
C22 C23 H23 119.2
C18 C23 H23 119.2
C15 C24 C25 111.5(10)
C15 C24 H24A 109.3
C25 C24 H24A 109.3
C15 C24 H24B 109.3
C25 C24 H24B 109.3
H24A C24 H24B 108.0
C26 C25 C24 140.5(19)
C26 C25 H25A 101.9
C24 C25 H25A 101.8
C26 C25 H25B 102.0
C24 C25 H25B 101.9
H25A C25 H25B 104.7
C25 C26 H26A 111.2
C25 C26 H26B 110.9
H26A C26 H26B 107.8
C25 C26 H26C 111.1
H26A C26 H26C 107.8
H26B C26 H26C 107.8

loop_
_geom_bond_atom_site_label_1
_geom_bond_atom_site_label_2
_geom_bond_distance
O1 C14 1.186(6)
O2 C14 1.347(8)
O2 C17 1.442(6)
O3 C1 1.184(7)
O4 C1 1.363(7)
O4 C4 1.439(6)
C1 C2 1.475(7)
C2 C3 1.320(6)
C2 C11 1.514(7)
C3 C16 1.458(6)
C3 C4 1.516(7)
C4 C5 1.510(7)
C4 H4 1.000(19)
C5 C10 1.367(8)
C5 C6 1.381(7)
C6 C7 1.381(8)
C6 H6 0.9300
C7 C8 1.305(9)
C7 H7 0.9300
C8 C9 1.402(9)
C8 H8 0.9300
C9 C10 1.384(9)
C9 H9 0.9300
C10 H10 0.9300
C11 C12 1.514(8)
C11 H11A 0.9700
C11 H11B 0.9700
C12 C13 1.515(9)
C12 H12A 0.9700
C12 H12B 0.9700
C13 H13A 0.9600
C13 H13B 0.9600
C13 H13C 0.9600
C14 C15 1.488(8)
C15 C16 1.315(6)
C15 C24 1.475(9)
C16 C17 1.527(7)
C17 C18 1.501(8)
C17 H17 0.995(19)
C18 C23 1.371(7)
C18 C19 1.392(7)
C19 C20 1.379(9)
C19 H19 0.9300
C20 C21 1.324(9)
C20 H20 0.9300
C21 C22 1.418(9)
C21 H21 0.9300
C22 C23 1.363(8)
C22 H22 0.9300
C23 H23 0.9300
C24 C25 1.54(2)
C24 H24A 0.9700
C24 H24B 0.9700
C25 C26 1.483(19)
C25 H25A 0.9700
C25 H25B 0.9700
C26 H26A 0.9761
C26 H26B 0.9757
C26 H26C 0.9760

loop_
_geom_torsion_atom_site_label_1
_geom_torsion_atom_site_label_2
_geom_torsion_atom_site_label_3
_geom_torsion_atom_site_label_4
_geom_torsion
C4 O4 C1 O3 -177.3(5)
C4 O4 C1 C2 2.8(6)
O3 C1 C2 C3 177.0(6)
O4 C1 C2 C3 -3.2(6)
O3 C1 C2 C11 -5.5(9)
O4 C1 C2 C11 174.4(4)
C1 C2 C3 C16 -178.4(5)
C11 C2 C3 C16 4.3(8)
C1 C2 C3 C4 2.2(5)
C11 C2 C3 C4 -175.1(5)
C1 O4 C4 C5 122.9(4)
C1 O4 C4 C3 -1.5(5)
C2 C3 C4 O4 -0.6(5)
C16 C3 C4 O4 180.0(4)
C2 C3 C4 C5 -121.3(5)
C16 C3 C4 C5 59.3(6)
O4 C4 C5 C10 -36.4(6)
C3 C4 C5 C10 80.5(6)
O4 C4 C5 C6 145.8(4)
C3 C4 C5 C6 -97.3(5)
C10 C5 C6 C7 1.5(7)
C4 C5 C6 C7 179.3(5)
C5 C6 C7 C8 1.3(9)
C6 C7 C8 C9 -3.8(10)
C7 C8 C9 C10 3.5(11)
C6 C5 C10 C9 -1.6(8)
C4 C5 C10 C9 -179.4(6)
C8 C9 C10 C5 -0.8(10)
C3 C2 C11 C12 103.3(6)
C1 C2 C11 C12 -73.8(6)
C2 C11 C12 C13 -174.7(5)
C17 O2 C14 O1 -178.2(5)
C17 O2 C14 C15 2.2(6)
O1 C14 C15 C16 179.1(6)
O2 C14 C15 C16 -1.3(6)
O1 C14 C15 C24 -0.2(10)
O2 C14 C15 C24 179.4(5)
C24 C15 C16 C3 0.2(9)
C14 C15 C16 C3 -178.9(5)
C24 C15 C16 C17 179.1(6)
C14 C15 C16 C17 -0.1(5)
C2 C3 C16 C15 71.6(7)
C4 C3 C16 C15 -109.1(6)
C2 C3 C16 C17 -107.2(6)
C4 C3 C16 C17 72.2(6)
C14 O2 C17 C18 119.0(5)
C14 O2 C17 C16 -2.1(5)
C15 C16 C17 O2 1.3(5)
C3 C16 C17 O2 -179.7(4)
C15 C16 C17 C18 -116.6(5)
C3 C16 C17 C18 62.4(6)
O2 C17 C18 C23 -40.7(6)
C16 C17 C18 C23 73.8(6)
O2 C17 C18 C19 141.6(5)
C16 C17 C18 C19 -103.9(5)
C23 C18 C19 C20 -2.2(8)
C17 C18 C19 C20 175.5(5)
C18 C19 C20 C21 1.9(10)
C19 C20 C21 C22 0.1(11)
C20 C21 C22 C23 -1.7(11)
C21 C22 C23 C18 1.4(10)
C19 C18 C23 C22 0.6(8)
C17 C18 C23 C22 -177.1(6)
C16 C15 C24 C25 117.0(12)
C14 C15 C24 C25 -63.9(12)
C15 C24 C25 C26 -160(3)

loop_
_cod_related_entry_id
_cod_related_entry_code
_cod_related_entry_database
1 4417497 ChemSpider
